data_4511684
loop_
_publ_author_name
'Alemany, Pere'
'D&#x2019;Al\'eo, Anthony'
'Giorgi, Michel'
'Canadell, Enric'
'Fages, Fr\'ed\'eric'

_publ_section_title
;
 C--H&#x00B7;&#x00B7;&#x00B7;BF2O2Interactions in Crystals: A Case for
 Boron Hydrogen Bonding?
;
_journal_issue 8
_journal_name_full 'Crystal Growth &amp; Design'
_journal_page_first 3700
_journal_paper_doi 10.1021/cg5008473
_journal_volume 14
_journal_year 2014
_chemical_compound_source 'synthesis as described'
_chemical_formula_moiety 'C23 H15 B1 F2 O2'
_chemical_formula_sum 'C23 H15 B F2 O2'
_chemical_formula_weight 372.16
_chemical_name_systematic
;
 ?
;
_space_group_IT_number 2
_symmetry_cell_setting triclinic
_symmetry_Int_Tables_number 2
_symmetry_space_group_name_Hall '-P 1'
_symmetry_space_group_name_H-M 'P -1'
_atom_sites_solution_hydrogens geom
_atom_sites_solution_primary direct
_atom_sites_solution_secondary difmap
_audit_conform_dict_location ftp://ftp.iucr.org/pub/cif_core.dic
_audit_conform_dict_name cif_core.dic
_audit_conform_dict_version 2.4
_audit_creation_date 2012-03-15T11:28:42-00:00
_audit_creation_method 'WinGX routine CIF_UPDATE'
_cell_angle_alpha 95.8320(10)
_cell_angle_beta 102.6590(10)
_cell_angle_gamma 114.486(2)
_cell_formula_units_Z 2
_cell_length_a 7.8733(2)
_cell_length_b 9.6661(2)
_cell_length_c 13.1775(5)
_cell_measurement_reflns_used 10151
_cell_measurement_temperature 293(2)
_cell_measurement_theta_max 28.78
_cell_measurement_theta_min 1.62
_cell_measurement_wavelength 0.71073
_cell_volume 869.32(5)
_computing_molecular_graphics 'Ortep-3 for Windows (Farrugia, 1997)'
_computing_publication_material 'WinGX publication routines (Farrugia, 1999)'
_computing_structure_refinement 'SHELXL-97 (Sheldrick, 2008)'
_diffrn_ambient_temperature 293(2)
_diffrn_measured_fraction_theta_full 0.948
_diffrn_measured_fraction_theta_max 0.948
_diffrn_measurement_device_type KappaCCD
_diffrn_measurement_method 'Omega + Phi scan'
_diffrn_radiation_monochromator graphite
_diffrn_radiation_probe x-ray
_diffrn_radiation_type MoK\a
_diffrn_radiation_wavelength 0.71073
_diffrn_reflns_av_R_equivalents 0.043
_diffrn_reflns_av_unetI/netI 0.0487
_diffrn_reflns_limit_h_max 10
_diffrn_reflns_limit_h_min 0
_diffrn_reflns_limit_k_max 11
_diffrn_reflns_limit_k_min -13
_diffrn_reflns_limit_l_max 16
_diffrn_reflns_limit_l_min -17
_diffrn_reflns_number 10151
_diffrn_reflns_theta_full 28.78
_diffrn_reflns_theta_max 28.78
_diffrn_reflns_theta_min 1.62
_diffrn_standards_number none
_exptl_absorpt_coefficient_mu 0.103
_exptl_absorpt_correction_type none
_exptl_crystal_colour colourless
_exptl_crystal_density_diffrn 1.422
_exptl_crystal_density_method 'not measured'
_exptl_crystal_description prism
_exptl_crystal_F_000 384
_exptl_crystal_size_max 0.5
_exptl_crystal_size_mid 0.2
_exptl_crystal_size_min 0.12
_refine_diff_density_max 0.246
_refine_diff_density_min -0.259
_refine_diff_density_rms 0.079
_refine_ls_extinction_method none
_refine_ls_goodness_of_fit_ref 1.071
_refine_ls_hydrogen_treatment constr
_refine_ls_matrix_type full
_refine_ls_number_parameters 253
_refine_ls_number_reflns 4281
_refine_ls_number_restraints 0
_refine_ls_restrained_S_all 1.071
_refine_ls_R_factor_all 0.1064
_refine_ls_R_factor_gt 0.0618
_refine_ls_shift/su_max 0
_refine_ls_shift/su_mean 0
_refine_ls_structure_factor_coef Fsqd
_refine_ls_weighting_details 'calc w=1/[\s^2^(Fo^2^)+(0.1119P)^2^+0.1975P] where P=(Fo^2^+2Fc^2^)/3'
_refine_ls_weighting_scheme calc
_refine_ls_wR_factor_gt 0.1714
_refine_ls_wR_factor_ref 0.2152
_reflns_number_gt 2785
_reflns_number_total 4281
_reflns_threshold_expression >2\s(I)
_cod_data_source_file CCDC873153.cif
_cod_data_source_block ad159
_cod_depositor_comments 'Adding full bibliography for 4511684.cif.'
_cod_original_cell_volume 869.32(4)
_cod_original_formula_sum 'C23 H15 B1 F2 O2'
_cod_database_code 4511684

loop_
_symmetry_equiv_pos_as_xyz
'x, y, z'
'-x, -y, -z'

loop_
_atom_site_label
_atom_site_type_symbol
_atom_site_fract_x
_atom_site_fract_y
_atom_site_fract_z
_atom_site_U_iso_or_equiv
_atom_site_adp_type
_atom_site_occupancy
_atom_site_symmetry_multiplicity
_atom_site_calc_flag
_atom_site_refinement_flags
F1 F 0.7824(2) 0.16237(18) 0.79443(12) 0.0717(5) Uani 1 1 d .
O1 O 0.5829(2) 0.2844(2) 0.76414(12) 0.0553(4) Uani 1 1 d .
C11 C 0.1647(3) 0.3136(2) 0.42427(16) 0.0433(5) Uani 1 1 d .
C23 C 0.2926(3) 0.5694(2) 0.54377(16) 0.0425(5) Uani 1 1 d .
O2 O 0.6462(3) 0.1946(2) 0.92675(15) 0.0689(5) Uani 1 1 d .
C10 C 0.2683(3) 0.4142(2) 0.52605(16) 0.0421(5) Uani 1 1 d .
F2 F 0.8869(2) 0.40372(17) 0.88778(12) 0.0691(4) Uani 1 1 d .
C18 C 0.2086(3) 0.6227(2) 0.45774(17) 0.0444(5) Uani 1 1 d .
C16 C 0.0840(3) 0.3697(3) 0.33950(17) 0.0471(5) Uani 1 1 d .
C12 C 0.1306(3) 0.1554(3) 0.4021(2) 0.0569(6) Uani 1 1 d .
H12 H 0.178 0.1147 0.4562 0.068 Uiso 1 1 calc R
C6 C 0.4137(3) 0.2968(2) 0.88872(16) 0.0438(5) Uani 1 1 d .
C7 C 0.4533(3) 0.3174(2) 0.78957(17) 0.0449(5) Uani 1 1 d .
C1 C 0.5108(3) 0.2273(3) 0.95353(18) 0.0505(5) Uani 1 1 d .
C17 C 0.1070(3) 0.5215(3) 0.35911(17) 0.0496(5) Uani 1 1 d .
H17 H 0.0522 0.5565 0.3039 0.059 Uiso 1 1 calc R
C5 C 0.2715(3) 0.3264(3) 0.92070(18) 0.0552(6) Uani 1 1 d .
H5 H 0.209 0.3739 0.8797 0.066 Uiso 1 1 calc R
C22 C 0.4060(3) 0.6803(3) 0.64142(19) 0.0544(6) Uani 1 1 d .
H22 H 0.4673 0.6509 0.6978 0.065 Uiso 1 1 calc R
C19 C 0.2364(4) 0.7794(3) 0.4749(2) 0.0579(6) Uani 1 1 d .
H19 H 0.1814 0.8139 0.4194 0.069 Uiso 1 1 calc R
C21 C 0.4265(4) 0.8285(3) 0.6540(2) 0.0631(6) Uani 1 1 d .
H21 H 0.4982 0.8975 0.7195 0.076 Uiso 1 1 calc R
C13 C 0.0301(4) 0.0629(3) 0.3033(2) 0.0664(7) Uani 1 1 d .
H13 H 0.0106 -0.0397 0.2907 0.08 Uiso 1 1 calc R
C3 C 0.3157(4) 0.2147(3) 1.07079(19) 0.0671(7) Uani 1 1 d .
H3 H 0.2807 0.1856 1.1311 0.08 Uiso 1 1 calc R
C9 C 0.3575(3) 0.3573(2) 0.61015(17) 0.0466(5) Uani 1 1 d .
H9 H 0.4291 0.3076 0.5921 0.056 Uiso 1 1 calc R
C8 C 0.3475(3) 0.3690(3) 0.71031(17) 0.0488(5) Uani 1 1 d .
H8 H 0.27 0.4117 0.7299 0.059 Uiso 1 1 calc R
C14 C -0.0444(4) 0.1198(3) 0.2203(2) 0.0676(7) Uani 1 1 d .
H14 H -0.1115 0.0553 0.153 0.081 Uiso 1 1 calc R
C15 C -0.0198(4) 0.2678(3) 0.23722(19) 0.0605(6) Uani 1 1 d .
H15 H -0.0712 0.3039 0.1814 0.073 Uiso 1 1 calc R
C20 C 0.3411(4) 0.8788(3) 0.5699(2) 0.0634(7) Uani 1 1 d .
H20 H 0.3568 0.9804 0.5798 0.076 Uiso 1 1 calc R
C2 C 0.4572(4) 0.1853(3) 1.0433(2) 0.0653(7) Uani 1 1 d .
H2 H 0.5175 0.1371 1.0849 0.078 Uiso 1 1 calc R
C4 C 0.2225(4) 0.2875(3) 1.0102(2) 0.0658(7) Uani 1 1 d .
H4 H 0.1287 0.309 1.0308 0.079 Uiso 1 1 calc R
B1 B 0.7309(4) 0.2607(3) 0.8465(2) 0.0509(6) Uani 1 1 d .

loop_
_atom_site_aniso_label
_atom_site_aniso_U_11
_atom_site_aniso_U_22
_atom_site_aniso_U_33
_atom_site_aniso_U_23
_atom_site_aniso_U_13
_atom_site_aniso_U_12
F1 0.0722(9) 0.0767(10) 0.0748(10) 0.0001(7) 0.0119(7) 0.0499(8)
O1 0.0485(8) 0.0801(11) 0.0524(9) 0.0230(8) 0.0179(7) 0.0396(8)
C11 0.0362(9) 0.0530(11) 0.0467(11) 0.0144(9) 0.0178(8) 0.0221(9)
C23 0.0345(9) 0.0490(11) 0.0465(11) 0.0147(9) 0.0171(8) 0.0175(8)
O2 0.0690(11) 0.0965(13) 0.0744(12) 0.0437(10) 0.0293(9) 0.0583(11)
C10 0.0338(9) 0.0544(12) 0.0446(11) 0.0167(9) 0.0159(8) 0.0224(9)
F2 0.0631(9) 0.0640(9) 0.0652(9) 0.0050(7) 0.0030(7) 0.0243(7)
C18 0.0375(10) 0.0527(12) 0.0504(12) 0.0208(9) 0.0201(9) 0.0215(9)
C16 0.0374(10) 0.0618(13) 0.0440(11) 0.0145(9) 0.0152(8) 0.0219(9)
C12 0.0553(13) 0.0582(13) 0.0628(15) 0.0133(11) 0.0176(11) 0.0305(11)
C6 0.0397(10) 0.0457(11) 0.0433(11) 0.0085(8) 0.0071(8) 0.0192(9)
C7 0.0387(10) 0.0480(11) 0.0480(12) 0.0121(9) 0.0100(8) 0.0203(9)
C1 0.0452(11) 0.0583(13) 0.0516(12) 0.0169(10) 0.0116(9) 0.0267(10)
C17 0.0426(11) 0.0670(14) 0.0482(12) 0.0248(10) 0.0162(9) 0.0288(10)
C5 0.0537(12) 0.0710(15) 0.0485(12) 0.0138(11) 0.0131(10) 0.0357(12)
C22 0.0478(12) 0.0544(13) 0.0508(13) 0.0114(10) 0.0113(10) 0.0150(10)
C19 0.0557(13) 0.0581(14) 0.0739(16) 0.0285(12) 0.0274(12) 0.0313(11)
C21 0.0594(14) 0.0515(13) 0.0634(15) 0.0052(11) 0.0182(12) 0.0122(11)
C13 0.0624(15) 0.0610(15) 0.0723(17) 0.0002(12) 0.0218(13) 0.0267(12)
C3 0.0589(14) 0.095(2) 0.0469(13) 0.0216(13) 0.0190(11) 0.0306(14)
C9 0.0372(10) 0.0538(12) 0.0530(12) 0.0176(9) 0.0141(9) 0.0225(9)
C8 0.0422(11) 0.0608(13) 0.0534(12) 0.0212(10) 0.0161(9) 0.0294(10)
C14 0.0560(14) 0.0757(18) 0.0567(15) -0.0046(12) 0.0161(11) 0.0206(13)
C15 0.0520(13) 0.0769(17) 0.0473(13) 0.0104(11) 0.0123(10) 0.0256(12)
C20 0.0639(15) 0.0486(13) 0.0813(18) 0.0167(12) 0.0308(13) 0.0233(12)
C2 0.0632(15) 0.0822(17) 0.0562(14) 0.0313(13) 0.0148(12) 0.0356(14)
C4 0.0600(14) 0.096(2) 0.0515(14) 0.0159(13) 0.0215(11) 0.0418(14)
B1 0.0456(13) 0.0571(15) 0.0539(14) 0.0091(11) 0.0096(11) 0.0297(12)

loop_
_atom_type_symbol
_atom_type_description
_atom_type_scat_dispersion_real
_atom_type_scat_dispersion_imag
_atom_type_scat_source
C C 0.0033 0.0016 'International Tables Vol C Tables 4.2.6.8 and 6.1.1.4'
H H 0 0 'International Tables Vol C Tables 4.2.6.8 and 6.1.1.4'
B B 0.0013 0.0007 'International Tables Vol C Tables 4.2.6.8 and 6.1.1.4'
O O 0.0106 0.006 'International Tables Vol C Tables 4.2.6.8 and 6.1.1.4'
F F 0.0171 0.0103 'International Tables Vol C Tables 4.2.6.8 and 6.1.1.4'

loop_
_geom_angle_atom_site_label_1
_geom_angle_atom_site_label_2
_geom_angle_atom_site_label_3
_geom_angle
C7 O1 B1 121.49(18)
C10 C11 C12 123.12(19)
C10 C11 C16 119.40(19)
C12 C11 C16 117.5(2)
C10 C23 C22 123.65(19)
C10 C23 C18 119.23(18)
C22 C23 C18 117.03(19)
C1 O2 B1 120.53(17)
C11 C10 C23 120.41(18)
C11 C10 C9 118.62(18)
C23 C10 C9 120.90(18)
C17 C18 C19 121.6(2)
C17 C18 C23 119.09(19)
C19 C18 C23 119.2(2)
C17 C16 C15 121.8(2)
C17 C16 C11 119.20(19)
C15 C16 C11 119.0(2)
C13 C12 C11 121.1(2)
C13 C12 H12 119.4
C11 C12 H12 119.4
C5 C6 C1 118.4(2)
C5 C6 C7 123.76(19)
C1 C6 C7 117.49(19)
O1 C7 C6 120.52(18)
O1 C7 C8 116.27(19)
C6 C7 C8 123.15(18)
O2 C1 C2 119.1(2)
O2 C1 C6 121.3(2)
C2 C1 C6 119.5(2)
C18 C17 C16 122.66(19)
C18 C17 H17 118.7
C16 C17 H17 118.7
C4 C5 C6 121.6(2)
C4 C5 H5 119.2
C6 C5 H5 119.2
C21 C22 C23 121.4(2)
C21 C22 H22 119.3
C23 C22 H22 119.3
C20 C19 C18 121.3(2)
C20 C19 H19 119.3
C18 C19 H19 119.3
C22 C21 C20 121.1(2)
C22 C21 H21 119.5
C20 C21 H21 119.5
C12 C13 C14 121.0(2)
C12 C13 H13 119.5
C14 C13 H13 119.5
C2 C3 C4 121.5(2)
C2 C3 H3 119.2
C4 C3 H3 119.2
C8 C9 C10 126.96(19)
C8 C9 H9 116.5
C10 C9 H9 116.5
C9 C8 C7 122.21(19)
C9 C8 H8 118.9
C7 C8 H8 118.9
C15 C14 C13 120.5(2)
C15 C14 H14 119.8
C13 C14 H14 119.8
C14 C15 C16 120.9(2)
C14 C15 H15 119.5
C16 C15 H15 119.5
C19 C20 C21 119.9(2)
C19 C20 H20 120.1
C21 C20 H20 120.1
C3 C2 C1 120.1(2)
C3 C2 H2 120
C1 C2 H2 120
C5 C4 C3 118.8(2)
C5 C4 H4 120.6
C3 C4 H4 120.6
F1 B1 F2 110.6(2)
F1 B1 O2 110.4(2)
F2 B1 O2 112.1(2)
F1 B1 O1 107.22(19)
F2 B1 O1 106.34(19)
O2 B1 O1 109.98(18)

loop_
_geom_bond_atom_site_label_1
_geom_bond_atom_site_label_2
_geom_bond_distance
F1 B1 1.359(3)
O1 C7 1.286(2)
O1 B1 1.518(3)
C11 C10 1.417(3)
C11 C12 1.425(3)
C11 C16 1.430(3)
C23 C10 1.419(3)
C23 C22 1.423(3)
C23 C18 1.436(3)
O2 C1 1.335(3)
O2 B1 1.437(3)
C10 C9 1.458(3)
F2 B1 1.365(3)
C18 C17 1.387(3)
C18 C19 1.423(3)
C16 C17 1.390(3)
C16 C15 1.426(3)
C12 C13 1.359(3)
C12 H12 0.93
C6 C5 1.401(3)
C6 C1 1.421(3)
C6 C7 1.423(3)
C7 C8 1.451(3)
C1 C2 1.384(3)
C17 H17 0.93
C5 C4 1.361(3)
C5 H5 0.93
C22 C21 1.362(3)
C22 H22 0.93
C19 C20 1.348(4)
C19 H19 0.93
C21 C20 1.403(4)
C21 H21 0.93
C13 C14 1.396(4)
C13 H13 0.93
C3 C2 1.368(4)
C3 C4 1.399(4)
C3 H3 0.93
C9 C8 1.336(3)
C9 H9 0.93
C8 H8 0.93
C14 C15 1.349(4)
C14 H14 0.93
C15 H15 0.93
C20 H20 0.93
C2 H2 0.93
C4 H4 0.93
